data_1516031
loop_
_publ_author_name
'Zhou, Wen'
'Wang, Xiaoyong'
'Hu, Ming'
'Zhu, Chengcheng'
'Guo, Zijian'

_publ_section_title
;
 A mitochondrion-targeting copper complex exhibits potent cytotoxicity
 against cisplatin-resistant tumor cells through multiple mechanisms of
 action
;
_journal_issue 7
_journal_name_full 'Chemical Science'
_journal_page_first 2761
_journal_paper_doi 10.1039/c4sc00384e
_journal_volume 5
_journal_year 2014
_chemical_formula_moiety 'C40 H31 Br3 Cu N3 O P'
_chemical_formula_sum 'C40 H31 Br3 Cu N3 O P'
_chemical_formula_weight 903.92
_chemical_name_systematic
;
?
;
_space_group_IT_number 15
_symmetry_cell_setting monoclinic
_symmetry_space_group_name_Hall '-C 2yc'
_symmetry_space_group_name_H-M 'C 1 2/c 1'
_atom_sites_solution_hydrogens geom
_atom_sites_solution_primary direct
_atom_sites_solution_secondary difmap
_audit_creation_method SHELXL-97
_cell_angle_alpha 90.000(5)
_cell_angle_beta 98.136(5)
_cell_angle_gamma 90.000(5)
_cell_formula_units_Z 16
_cell_length_a 18.610(5)
_cell_length_b 17.503(5)
_cell_length_c 46.898(5)
_cell_measurement_reflns_used 4389
_cell_measurement_temperature 298(2)
_cell_measurement_theta_max 20.50
_cell_measurement_theta_min 2.17
_cell_volume 15122(6)
_computing_structure_refinement 'SHELXL-97 (Sheldrick, 1997)'
_computing_structure_solution 'SHELXS-97 (Sheldrick, 1990)'
_diffrn_ambient_temperature 298(2)
_diffrn_measured_fraction_theta_full 0.999
_diffrn_measured_fraction_theta_max 0.999
_diffrn_measurement_device_type 'CCD area detector'
_diffrn_measurement_method 'phi and omega scans'
_diffrn_radiation_monochromator graphite
_diffrn_radiation_source 'fine-focus sealed tube'
_diffrn_radiation_type MoK\a
_diffrn_radiation_wavelength 0.71069
_diffrn_reflns_av_R_equivalents 0.1056
_diffrn_reflns_av_sigmaI/netI 0.1550
_diffrn_reflns_limit_h_max 22
_diffrn_reflns_limit_h_min -18
_diffrn_reflns_limit_k_max 19
_diffrn_reflns_limit_k_min -20
_diffrn_reflns_limit_l_max 36
_diffrn_reflns_limit_l_min -55
_diffrn_reflns_number 38013
_diffrn_reflns_theta_full 25.05
_diffrn_reflns_theta_max 25.05
_diffrn_reflns_theta_min 1.60
_exptl_absorpt_coefficient_mu 3.826
_exptl_absorpt_correction_T_max 0.7009
_exptl_absorpt_correction_T_min 0.3932
_exptl_absorpt_correction_type multi-scan
_exptl_absorpt_process_details sadabs
_exptl_crystal_colour green
_exptl_crystal_density_diffrn 1.588
_exptl_crystal_density_method 'not measured'
_exptl_crystal_description piller
_exptl_crystal_F_000 7184
_exptl_crystal_size_max 0.30
_exptl_crystal_size_mid 0.30
_exptl_crystal_size_min 0.10
_refine_diff_density_max 3.643
_refine_diff_density_min -1.747
_refine_diff_density_rms 0.191
_refine_ls_extinction_method none
_refine_ls_goodness_of_fit_ref 1.121
_refine_ls_hydrogen_treatment constr
_refine_ls_matrix_type full
_refine_ls_number_parameters 883
_refine_ls_number_reflns 13404
_refine_ls_number_restraints 12
_refine_ls_restrained_S_all 1.121
_refine_ls_R_factor_all 0.1592
_refine_ls_R_factor_gt 0.0849
_refine_ls_shift/su_max 0.005
_refine_ls_shift/su_mean 0.000
_refine_ls_structure_factor_coef Fsqd
_refine_ls_weighting_details 'calc w=1/[\s^2^(Fo^2^)+(0.1000P)^2^+0.0000P] where P=(Fo^2^+2Fc^2^)/3'
_refine_ls_weighting_scheme calc
_refine_ls_wR_factor_gt 0.2343
_refine_ls_wR_factor_ref 0.2537
_reflns_number_gt 6050
_reflns_number_total 13404
_reflns_threshold_expression >2sigma(I)
_cod_data_source_file c4sc00384e2.cif
_cod_data_source_block zw
_cod_depositor_comments
;
The following automatic conversions were performed:

'_symmetry_cell_setting' value 'Monoclinic' changed to 'monoclinic'
according to
/usr/data/users/saulius/crontab/automatic-downloads/rss-feeds/RSC/lib/dictionaries/cif_core.dic
dictionary named 'cif_core.dic' version 2.4.2 from 2011-04-26.

Automatic conversion script
Id: cif_fix_values 2281 2013-09-26 08:29:07Z andrius 

 Adding full bibliography for 1516031.cif.
;
_cod_original_sg_symbol_H-M 'C2/c '
_cod_database_code 1516031

loop_
_symmetry_equiv_pos_as_xyz
'x, y, z'
'-x, y, -z+1/2'
'x+1/2, y+1/2, z'
'-x+1/2, y+1/2, -z+1/2'
'-x, -y, -z'
'x, -y, z-1/2'
'-x+1/2, -y+1/2, -z'
'x+1/2, -y+1/2, z-1/2'

loop_
_atom_site_label
_atom_site_type_symbol
_atom_site_fract_x
_atom_site_fract_y
_atom_site_fract_z
_atom_site_U_iso_or_equiv
_atom_site_adp_type
_atom_site_occupancy
_atom_site_symmetry_multiplicity
_atom_site_calc_flag
_atom_site_refinement_flags
Cu1 Cu 0.58484(7) 0.51803(7) 0.53531(3) 0.0375(4) Uani 1 1 d .
Cu2 Cu 1.04434(7) 0.54400(7) 0.54029(3) 0.0370(4) Uani 1 1 d .
Br3 Br 0.67165(7) 0.54850(8) 0.58438(3) 0.0612(4) Uani 1 1 d .
Br4 Br 1.07453(7) 0.62135(7) 0.59162(3) 0.0554(4) Uani 1 1 d .
Br6 Br 1.10296(9) 0.60270(9) 0.50606(4) 0.0879(6) Uani 1 1 d .
Br5 Br 0.63538(9) 0.58352(10) 0.49999(4) 0.0906(6) Uani 1 1 d .
P1 P 0.28365(15) 0.14045(16) 0.67665(7) 0.0354(7) Uani 1 1 d .
P2 P 0.70302(16) 0.21279(17) 0.68085(7) 0.0395(8) Uani 1 1 d .
N2 N 0.9821(4) 0.4739(4) 0.55791(18) 0.030(2) Uani 1 1 d .
C28 C 0.8591(6) 0.3306(6) 0.6054(2) 0.032(3) Uani 1 1 d .
C68 C 0.3867(5) 0.3131(6) 0.5979(2) 0.032(3) Uani 1 1 d .
N6 N 0.5030(5) 0.5923(5) 0.5401(2) 0.043(2) Uani 1 1 d .
N4 N 0.6343(4) 0.4143(5) 0.53231(19) 0.034(2) Uani 1 1 d .
N1 N 1.1134(5) 0.4548(5) 0.54876(19) 0.036(2) Uani 1 1 d .
N5 N 0.5212(4) 0.4523(5) 0.55336(19) 0.033(2) Uani 1 1 d .
C24 C 0.8251(6) 0.5957(6) 0.5411(2) 0.037(3) Uani 1 1 d .
H24 H 0.7881 0.5713 0.5490 0.045 Uiso 1 1 calc R
C17 C 1.0869(5) 0.3978(6) 0.5631(2) 0.034(3) Uani 1 1 d .
C70 C 0.3454(5) 0.3467(6) 0.6174(2) 0.037(3) Uani 1 1 d .
H70 H 0.3491 0.3989 0.6209 0.044 Uiso 1 1 calc R
C72 C 0.2992(5) 0.3029(5) 0.6315(2) 0.033(3) Uani 1 1 d .
H72 H 0.2714 0.3263 0.6440 0.039 Uiso 1 1 calc R
C74 C 0.2442(5) 0.1782(5) 0.6424(2) 0.030(3) Uani 1 1 d .
H74A H 0.2267 0.1358 0.6300 0.036 Uiso 1 1 calc R
H74B H 0.2026 0.2091 0.6452 0.036 Uiso 1 1 calc R
C56 C 0.6331(6) 0.2826(6) 0.5465(3) 0.043(3) Uani 1 1 d .
H56 H 0.6111 0.2430 0.5553 0.052 Uiso 1 1 calc R
N3 N 0.9454(4) 0.5991(5) 0.53254(18) 0.033(2) Uani 1 1 d .
C20 C 0.9022(6) 0.3818(6) 0.5887(2) 0.033(3) Uani 1 1 d .
C63 C 0.4509(6) 0.5642(6) 0.5550(2) 0.039(3) Uani 1 1 d .
C59 C 0.4962(5) 0.3318(6) 0.5724(2) 0.033(3) Uani 1 1 d .
H59 H 0.5094 0.2810 0.5757 0.040 Uiso 1 1 calc R
C22 C 0.9149(5) 0.4949(6) 0.5598(2) 0.031(3) Uani 1 1 d .
C61 C 0.4185(5) 0.4392(6) 0.5781(2) 0.039(3) Uani 1 1 d .
H61 H 0.3793 0.4612 0.5854 0.046 Uiso 1 1 calc R
C25 C 0.8111(6) 0.6642(6) 0.5262(3) 0.044(3) Uani 1 1 d .
H25 H 0.7649 0.6857 0.5240 0.052 Uiso 1 1 calc R
C33 C 0.7797(6) 0.2291(6) 0.6346(2) 0.033(3) Uani 1 1 d .
C62 C 0.4618(5) 0.4826(6) 0.5627(2) 0.036(3) Uani 1 1 d .
C30 C 0.7830(6) 0.3291(6) 0.6001(2) 0.040(3) Uani 1 1 d .
H30 H 0.7581 0.3629 0.5869 0.048 Uiso 1 1 calc R
C73 C 0.2940(5) 0.2255(6) 0.6272(2) 0.034(3) Uani 1 1 d .
C26 C 0.8660(6) 0.6990(7) 0.5149(3) 0.048(3) Uani 1 1 d .
H26 H 0.8583 0.7451 0.5051 0.058 Uiso 1 1 calc R
C71 C 0.3347(6) 0.1915(6) 0.6072(2) 0.037(3) Uani 1 1 d .
H71 H 0.3301 0.1394 0.6035 0.044 Uiso 1 1 calc R
C58 C 0.5369(5) 0.3784(6) 0.5575(2) 0.033(3) Uani 1 1 d .
C81 C 0.3474(6) 0.0644(7) 0.6722(3) 0.049(3) Uani 1 1 d .
C92 C 0.2132(6) 0.1050(6) 0.6958(3) 0.043(3) Uani 1 1 d .
C32 C 0.7453(6) 0.2775(6) 0.6144(3) 0.045(3) Uani 1 1 d .
H32 H 0.6950 0.2757 0.6102 0.054 Uiso 1 1 calc R
C60 C 0.4348(5) 0.3609(6) 0.5826(2) 0.031(3) Uani 1 1 d .
C19 C 0.9723(6) 0.3626(6) 0.5849(2) 0.039(3) Uani 1 1 d .
H19 H 0.9925 0.3171 0.5926 0.047 Uiso 1 1 calc R
C76 C 0.3299(6) 0.2165(6) 0.6965(2) 0.033(3) Uani 1 1 d .
C64 C 0.3951(6) 0.6077(7) 0.5619(3) 0.050(3) Uani 1 1 d .
H64 H 0.3614 0.5875 0.5727 0.060 Uiso 1 1 calc R
C55 C 0.6954(5) 0.2703(6) 0.5351(3) 0.043(3) Uani 1 1 d .
H55 H 0.7175 0.2225 0.5365 0.052 Uiso 1 1 calc R
C18 C 1.0124(5) 0.4101(6) 0.5700(2) 0.032(3) Uani 1 1 d .
C31 C 0.8549(6) 0.2300(6) 0.6403(3) 0.046(3) Uani 1 1 d .
H31 H 0.8791 0.1972 0.6540 0.055 Uiso 1 1 calc R
C34 C 0.7389(6) 0.1720(6) 0.6505(2) 0.035(3) Uani 1 1 d .
H34A H 0.7713 0.1303 0.6572 0.042 Uiso 1 1 calc R
H34B H 0.6992 0.1510 0.6372 0.042 Uiso 1 1 calc R
C13 C 1.1797(6) 0.4473(7) 0.5428(3) 0.046(3) Uani 1 1 d .
H13 H 1.1996 0.4876 0.5336 0.055 Uiso 1 1 calc R
C23 C 0.8927(5) 0.5646(6) 0.5443(2) 0.031(3) Uani 1 1 d .
C69 C 0.3817(5) 0.2349(6) 0.5930(2) 0.034(3) Uani 1 1 d .
H69 H 0.4094 0.2117 0.5804 0.040 Uiso 1 1 calc R
C29 C 0.8948(6) 0.2810(6) 0.6251(3) 0.045(3) Uani 1 1 d .
H29 H 0.9452 0.2809 0.6285 0.054 Uiso 1 1 calc R
C75 C 0.2913(7) 0.2799(7) 0.7022(3) 0.060(4) Uani 1 1 d .
H75 H 0.2411 0.2796 0.6973 0.072 Uiso 1 1 calc R
C16 C 1.1265(6) 0.3306(6) 0.5711(2) 0.043(3) Uani 1 1 d .
H16 H 1.1065 0.2919 0.5810 0.052 Uiso 1 1 calc R
C27 C 0.9330(6) 0.6647(6) 0.5184(2) 0.042(3) Uani 1 1 d .
H27 H 0.9708 0.6879 0.5106 0.051 Uiso 1 1 calc R
C36 C 0.7724(7) 0.2488(7) 0.7067(3) 0.043(3) Uani 1 1 d .
C21 C 0.8739(6) 0.4485(6) 0.5755(2) 0.038(3) Uani 1 1 d .
H21 H 0.8264 0.4625 0.5771 0.046 Uiso 1 1 calc R
C54 C 0.7248(6) 0.3284(7) 0.5215(3) 0.058(4) Uani 1 1 d .
H54 H 0.7659 0.3198 0.5128 0.069 Uiso 1 1 calc R
C45 C 0.6233(6) 0.1551(7) 0.7208(3) 0.048(3) Uani 1 1 d .
H45 H 0.6241 0.2048 0.7279 0.057 Uiso 1 1 calc R
C14 C 1.2211(6) 0.3838(8) 0.5493(3) 0.056(4) Uani 1 1 d .
H14 H 1.2672 0.3811 0.5438 0.068 Uiso 1 1 calc R
C67 C 0.4955(7) 0.6658(7) 0.5309(3) 0.063(4) Uani 1 1 d .
H67 H 0.5298 0.6856 0.5202 0.075 Uiso 1 1 calc R
C86 C 0.3362(7) -0.0081(6) 0.6818(3) 0.057(4) Uani 1 1 d .
H86 H 0.2964 -0.0188 0.6911 0.069 Uiso 1 1 calc R
C57 C 0.6027(5) 0.3562(6) 0.5450(2) 0.034(3) Uani 1 1 d .
C47 C 0.6386(7) 0.2858(7) 0.6693(3) 0.052(3) Uani 1 1 d .
C65 C 0.3898(7) 0.6821(7) 0.5526(3) 0.059(4) Uani 1 1 d .
H65 H 0.3522 0.7127 0.5571 0.071 Uiso 1 1 calc R
C52 C 0.5653(7) 0.2762(9) 0.6672(3) 0.076(5) Uani 1 1 d .
H52 H 0.5466 0.2300 0.6727 0.092 Uiso 1 1 calc R
C87 C 0.2300(7) 0.0819(7) 0.7244(3) 0.058(4) Uani 1 1 d .
H87 H 0.2777 0.0845 0.7335 0.069 Uiso 1 1 calc R
C44 C 0.5866(7) 0.0232(10) 0.7229(3) 0.079(5) Uani 1 1 d .
H44 H 0.5615 -0.0145 0.7315 0.094 Uiso 1 1 calc R
C42 C 0.6581(7) 0.0628(7) 0.6863(3) 0.058(4) Uani 1 1 d .
H42 H 0.6815 0.0519 0.6705 0.069 Uiso 1 1 calc R
C77 C 0.4035(6) 0.2194(7) 0.7050(3) 0.056(3) Uani 1 1 d .
H77 H 0.4322 0.1779 0.7016 0.067 Uiso 1 1 calc R
C79 C 0.3981(9) 0.3462(9) 0.7226(3) 0.072(4) Uani 1 1 d .
H79 H 0.4217 0.3901 0.7301 0.086 Uiso 1 1 calc R
C89 C 0.1076(10) 0.0484(9) 0.7254(4) 0.081(5) Uani 1 1 d .
H89 H 0.0723 0.0283 0.7355 0.097 Uiso 1 1 calc R
C82 C 0.4052(6) 0.0796(8) 0.6578(3) 0.054(3) Uani 1 1 d .
H82 H 0.4124 0.1285 0.6511 0.065 Uiso 1 1 calc R
C43 C 0.6225(8) 0.0044(8) 0.6996(3) 0.070(4) Uani 1 1 d .
H43 H 0.6229 -0.0457 0.6930 0.084 Uiso 1 1 calc R
C91 C 0.1426(7) 0.0985(8) 0.6822(3) 0.064(4) Uani 1 1 d .
H91 H 0.1305 0.1129 0.6631 0.077 Uiso 1 1 calc R
C41 C 0.6578(6) 0.1377(7) 0.6971(3) 0.047(3) Uani 1 1 d .
C66 C 0.4401(7) 0.7120(7) 0.5364(3) 0.058(4) Uani 1 1 d .
H66 H 0.4361 0.7619 0.5295 0.070 Uiso 1 1 calc R
C46 C 0.5878(7) 0.0981(9) 0.7336(3) 0.065(4) Uani 1 1 d .
H46 H 0.5645 0.1094 0.7494 0.078 Uiso 1 1 calc R
C80 C 0.3258(9) 0.3465(8) 0.7155(3) 0.074(4) Uani 1 1 d .
H80 H 0.2986 0.3891 0.7191 0.089 Uiso 1 1 calc R
C53 C 0.6937(6) 0.4015(7) 0.5205(3) 0.048(3) Uani 1 1 d .
H53 H 0.7149 0.4412 0.5115 0.058 Uiso 1 1 calc R
C78 C 0.4360(8) 0.2847(9) 0.7190(3) 0.075(4) Uani 1 1 d .
H78 H 0.4854 0.2840 0.7259 0.090 Uiso 1 1 calc R
C15 C 1.1956(6) 0.3235(7) 0.5639(3) 0.049(3) Uani 1 1 d .
H15 H 1.2236 0.2802 0.5687 0.058 Uiso 1 1 calc R
C85 C 0.3842(9) -0.0642(8) 0.6775(4) 0.085(5) Uani 1 1 d .
H85 H 0.3777 -0.1129 0.6846 0.102 Uiso 1 1 calc R
C48 C 0.6608(9) 0.3583(9) 0.6599(3) 0.084(5) Uani 1 1 d .
H48 H 0.7100 0.3691 0.6609 0.101 Uiso 1 1 calc R
C84 C 0.4425(8) -0.0508(10) 0.6628(4) 0.085(5) Uani 1 1 d .
H84 H 0.4733 -0.0907 0.6596 0.102 Uiso 1 1 calc R
C37 C 0.8338(9) 0.2108(9) 0.7143(3) 0.086(5) Uani 1 1 d .
H37 H 0.8401 0.1651 0.7048 0.103 Uiso 1 1 calc R
C40 C 0.8208(11) 0.3414(11) 0.7442(4) 0.111(6) Uani 1 1 d U
H40 H 0.8164 0.3875 0.7536 0.133 Uiso 1 1 calc R
C88 C 0.1766(10) 0.0554(8) 0.7391(3) 0.077(5) Uani 1 1 d .
H88 H 0.1875 0.0423 0.7584 0.092 Uiso 1 1 calc R
C83 C 0.4545(7) 0.0186(10) 0.6533(3) 0.079(5) Uani 1 1 d .
H83 H 0.4943 0.0280 0.6439 0.095 Uiso 1 1 calc R
C35 C 0.7638(8) 0.3126(11) 0.7225(3) 0.100(6) Uani 1 1 d .
H35 H 0.7199 0.3387 0.7193 0.120 Uiso 1 1 calc R
C90 C 0.0884(8) 0.0691(9) 0.6981(4) 0.087(5) Uani 1 1 d .
H90 H 0.0405 0.0646 0.6894 0.104 Uiso 1 1 calc R
C39 C 0.8819(10) 0.2962(11) 0.7500(4) 0.101(6) Uani 1 1 d U
H39 H 0.9181 0.3106 0.7648 0.121 Uiso 1 1 calc R
C51 C 0.5205(9) 0.3323(14) 0.6574(4) 0.106(6) Uani 1 1 d .
H51 H 0.4712 0.3218 0.6562 0.127 Uiso 1 1 calc R
C49 C 0.6091(13) 0.4139(9) 0.6491(4) 0.108(7) Uani 1 1 d .
H49 H 0.6250 0.4594 0.6419 0.130 Uiso 1 1 calc R
C38 C 0.8904(10) 0.2352(10) 0.7357(4) 0.118(7) Uani 1 1 d .
H38 H 0.9332 0.2072 0.7395 0.141 Uiso 1 1 calc R
C50 C 0.5383(12) 0.4031(14) 0.6489(4) 0.114(7) Uani 1 1 d .
H50 H 0.5039 0.4408 0.6435 0.137 Uiso 1 1 calc R
Br1 Br 0.10197(7) 0.31535(9) 0.65587(4) 0.0788(5) Uani 1 1 d .
Br2 Br 0.87903(10) 0.02592(10) 0.68169(5) 0.1084(7) Uani 1 1 d .
O1W O 0.6651(7) 0.9748(7) 0.6251(3) 0.129(5) Uani 1 1 d .
O2W O 0.0512(6) 0.1785(7) 0.6068(3) 0.135(5) Uani 1 1 d .

loop_
_atom_site_aniso_label
_atom_site_aniso_U_11
_atom_site_aniso_U_22
_atom_site_aniso_U_33
_atom_site_aniso_U_23
_atom_site_aniso_U_13
_atom_site_aniso_U_12
Cu1 0.0375(8) 0.0285(8) 0.0493(9) 0.0015(7) 0.0155(7) -0.0085(6)
Cu2 0.0328(7) 0.0307(8) 0.0507(9) 0.0060(7) 0.0165(7) -0.0059(6)
Br3 0.0496(8) 0.0760(10) 0.0586(9) -0.0190(8) 0.0102(7) -0.0175(7)
Br4 0.0649(9) 0.0414(8) 0.0584(9) -0.0018(7) 0.0037(7) -0.0067(6)
Br6 0.0951(12) 0.0793(12) 0.0951(13) 0.0074(10) 0.0331(10) -0.0162(9)
Br5 0.0949(13) 0.0872(13) 0.0936(13) 0.0120(10) 0.0271(11) -0.0197(10)
P1 0.0307(16) 0.0323(17) 0.0463(19) -0.0002(14) 0.0163(14) -0.0018(13)
P2 0.0404(18) 0.0363(18) 0.0445(19) -0.0012(15) 0.0148(15) -0.0133(14)
N2 0.032(5) 0.021(5) 0.040(5) 0.003(4) 0.011(4) -0.004(4)
C28 0.040(7) 0.028(6) 0.031(6) -0.001(5) 0.017(5) -0.005(5)
C68 0.031(6) 0.035(7) 0.031(6) 0.006(5) 0.008(5) -0.005(5)
N6 0.047(6) 0.025(5) 0.059(7) 0.007(5) 0.013(5) 0.000(4)
N4 0.029(5) 0.028(5) 0.049(6) -0.007(4) 0.021(5) -0.007(4)
N1 0.032(5) 0.030(5) 0.048(6) 0.003(5) 0.015(4) -0.006(4)
N5 0.027(5) 0.027(5) 0.048(6) -0.001(5) 0.013(4) -0.002(4)
C24 0.038(7) 0.035(7) 0.040(7) -0.001(6) 0.008(6) -0.008(5)
C17 0.027(6) 0.032(7) 0.043(7) -0.005(5) 0.004(5) 0.000(5)
C70 0.029(6) 0.030(6) 0.053(8) 0.001(6) 0.012(6) 0.010(5)
C72 0.038(6) 0.020(6) 0.044(7) -0.002(5) 0.021(5) -0.003(5)
C74 0.022(5) 0.026(6) 0.046(7) -0.001(5) 0.017(5) -0.007(4)
C56 0.041(7) 0.028(7) 0.061(8) -0.004(6) 0.008(6) -0.012(5)
N3 0.026(5) 0.031(5) 0.044(6) 0.008(5) 0.010(4) 0.000(4)
C20 0.036(6) 0.029(6) 0.034(7) 0.002(5) 0.010(5) -0.002(5)
C63 0.040(7) 0.024(6) 0.054(8) 0.003(6) 0.009(6) -0.004(5)
C59 0.035(6) 0.028(6) 0.038(7) 0.002(5) 0.011(5) -0.007(5)
C22 0.023(6) 0.034(7) 0.038(7) 0.006(5) 0.010(5) -0.003(5)
C61 0.026(6) 0.030(7) 0.062(8) -0.009(6) 0.014(6) -0.002(5)
C25 0.034(7) 0.038(7) 0.059(8) 0.000(6) 0.003(6) 0.010(6)
C33 0.040(7) 0.024(6) 0.039(7) -0.009(5) 0.019(6) -0.005(5)
C62 0.029(6) 0.029(6) 0.049(7) 0.000(6) 0.004(5) -0.008(5)
C30 0.033(7) 0.038(7) 0.049(8) 0.023(6) 0.004(6) -0.002(5)
C73 0.026(6) 0.043(7) 0.032(6) 0.004(5) 0.006(5) -0.007(5)
C26 0.055(8) 0.034(7) 0.055(8) 0.005(6) 0.004(7) -0.007(6)
C71 0.047(7) 0.024(6) 0.043(7) -0.012(5) 0.019(6) 0.001(5)
C58 0.025(6) 0.026(6) 0.048(7) -0.002(5) 0.009(5) 0.000(5)
C81 0.029(7) 0.047(8) 0.069(9) -0.016(7) 0.005(6) 0.006(6)
C92 0.051(8) 0.032(7) 0.053(8) -0.012(6) 0.026(7) -0.007(6)
C32 0.029(6) 0.054(8) 0.055(8) 0.014(7) 0.014(6) -0.009(6)
C60 0.029(6) 0.027(6) 0.040(7) -0.003(5) 0.009(5) -0.009(5)
C19 0.034(6) 0.036(7) 0.048(7) 0.010(6) 0.011(6) 0.010(5)
C76 0.035(6) 0.028(6) 0.037(7) 0.004(5) 0.012(5) 0.001(5)
C64 0.034(7) 0.039(8) 0.081(10) 0.013(7) 0.023(7) -0.001(6)
C55 0.028(6) 0.028(7) 0.080(9) -0.012(6) 0.027(6) 0.002(5)
C18 0.032(6) 0.028(6) 0.038(7) -0.006(5) 0.011(5) -0.004(5)
C31 0.037(7) 0.039(7) 0.066(9) 0.017(6) 0.021(6) 0.010(6)
C34 0.038(6) 0.031(6) 0.037(7) 0.002(5) 0.012(5) -0.007(5)
C13 0.029(6) 0.053(8) 0.060(8) 0.019(7) 0.018(6) 0.003(6)
C23 0.026(6) 0.027(6) 0.041(7) 0.000(5) 0.007(5) 0.003(5)
C69 0.037(6) 0.025(6) 0.044(7) -0.002(5) 0.022(6) 0.001(5)
C29 0.037(7) 0.042(7) 0.061(8) 0.020(7) 0.022(6) 0.006(6)
C75 0.052(8) 0.062(10) 0.066(9) -0.013(8) 0.003(7) -0.005(7)
C16 0.044(7) 0.040(7) 0.048(8) 0.007(6) 0.016(6) 0.001(6)
C27 0.034(7) 0.039(7) 0.055(8) 0.015(6) 0.011(6) -0.005(6)
C36 0.048(8) 0.044(8) 0.039(8) -0.001(6) 0.015(6) -0.011(6)
C21 0.032(6) 0.032(7) 0.054(8) -0.004(6) 0.012(6) -0.001(5)
C54 0.041(7) 0.064(9) 0.078(10) -0.026(8) 0.042(7) 0.002(7)
C45 0.045(7) 0.049(8) 0.050(8) 0.004(7) 0.012(7) 0.001(6)
C14 0.030(7) 0.075(10) 0.068(9) -0.003(8) 0.020(7) -0.001(7)
C67 0.072(9) 0.029(8) 0.090(11) 0.019(7) 0.022(8) -0.015(7)
C86 0.055(8) 0.018(7) 0.101(11) 0.003(7) 0.022(8) 0.006(6)
C57 0.031(6) 0.027(6) 0.047(7) -0.002(5) 0.016(5) 0.001(5)
C47 0.059(9) 0.045(8) 0.056(8) -0.003(7) 0.018(7) -0.009(6)
C65 0.055(8) 0.034(8) 0.089(11) 0.000(7) 0.018(8) 0.015(6)
C52 0.040(8) 0.102(13) 0.084(12) 0.029(10) -0.002(8) -0.001(8)
C87 0.063(9) 0.057(9) 0.057(9) 0.003(7) 0.019(8) -0.021(7)
C44 0.056(9) 0.112(14) 0.068(11) 0.035(10) 0.009(8) -0.024(9)
C42 0.064(9) 0.052(9) 0.063(9) -0.004(7) 0.029(7) -0.027(7)
C77 0.042(8) 0.052(8) 0.075(10) -0.005(7) 0.014(7) -0.006(6)
C79 0.069(11) 0.060(10) 0.088(12) -0.023(9) 0.021(9) -0.019(9)
C89 0.100(14) 0.079(12) 0.074(12) 0.004(10) 0.046(11) -0.024(10)
C82 0.035(7) 0.076(10) 0.053(8) 0.000(7) 0.015(6) 0.007(7)
C43 0.084(10) 0.063(10) 0.062(10) 0.003(8) 0.010(9) -0.033(8)
C91 0.043(8) 0.089(11) 0.066(10) -0.001(8) 0.023(7) -0.019(7)
C41 0.035(7) 0.063(9) 0.046(8) 0.011(7) 0.017(6) -0.019(6)
C66 0.066(9) 0.036(8) 0.072(10) 0.002(7) 0.008(8) 0.017(7)
C46 0.058(9) 0.081(11) 0.067(10) 0.005(9) 0.039(8) -0.010(8)
C80 0.101(13) 0.042(9) 0.081(11) -0.017(8) 0.020(10) -0.002(8)
C53 0.048(8) 0.046(8) 0.054(8) -0.010(6) 0.022(7) -0.015(6)
C78 0.052(9) 0.081(12) 0.092(12) -0.019(10) 0.008(8) -0.031(9)
C15 0.044(7) 0.051(8) 0.053(8) 0.002(7) 0.014(6) 0.013(6)
C85 0.105(13) 0.029(8) 0.120(14) -0.009(9) 0.015(12) 0.001(8)
C48 0.106(13) 0.059(11) 0.090(12) -0.013(9) 0.020(10) -0.006(10)
C84 0.065(11) 0.063(11) 0.127(16) -0.034(11) 0.009(10) 0.018(9)
C37 0.100(13) 0.061(11) 0.089(12) 0.002(9) -0.014(11) -0.035(10)
C40 0.118(9) 0.108(9) 0.109(9) -0.025(8) 0.022(8) -0.023(8)
C88 0.111(14) 0.070(11) 0.057(10) 0.014(8) 0.036(10) -0.003(10)
C83 0.044(8) 0.096(13) 0.097(13) -0.017(11) 0.010(8) 0.024(9)
C35 0.055(9) 0.185(19) 0.061(10) -0.039(12) 0.015(8) -0.050(11)
C90 0.065(10) 0.095(13) 0.101(14) -0.006(11) 0.015(10) -0.031(9)
C39 0.095(9) 0.105(9) 0.096(9) 0.000(8) -0.007(8) -0.020(8)
C51 0.066(12) 0.16(2) 0.092(14) 0.044(14) 0.000(10) 0.016(13)
C49 0.16(2) 0.050(11) 0.123(16) 0.016(10) 0.053(15) 0.047(13)
C38 0.127(15) 0.069(13) 0.135(18) 0.006(12) -0.060(14) -0.009(11)
C50 0.097(16) 0.14(2) 0.100(16) 0.003(15) -0.004(13) 0.040(15)
Br1 0.0498(8) 0.0732(11) 0.1125(13) -0.0185(10) 0.0081(9) 0.0210(7)
Br2 0.0959(13) 0.0737(12) 0.164(2) 0.0401(12) 0.0468(13) 0.0260(10)
O1W 0.157(12) 0.099(9) 0.140(11) -0.004(8) 0.046(10) 0.019(8)
O2W 0.096(9) 0.135(11) 0.165(13) -0.022(10) -0.011(9) 0.026(8)

loop_
_atom_type_symbol
_atom_type_description
_atom_type_scat_dispersion_real
_atom_type_scat_dispersion_imag
_atom_type_scat_source
C C 0.0033 0.0016 'International Tables Vol C Tables 4.2.6.8 and 6.1.1.4'
H H 0.0000 0.0000 'International Tables Vol C Tables 4.2.6.8 and 6.1.1.4'
N N 0.0061 0.0033 'International Tables Vol C Tables 4.2.6.8 and 6.1.1.4'
Cu Cu 0.3201 1.2651 'International Tables Vol C Tables 4.2.6.8 and 6.1.1.4'
P P 0.1023 0.0942 'International Tables Vol C Tables 4.2.6.8 and 6.1.1.4'
Br Br -0.2901 2.4595 'International Tables Vol C Tables 4.2.6.8 and 6.1.1.4'
O O 0.0106 0.0060 'International Tables Vol C Tables 4.2.6.8 and 6.1.1.4'

loop_
_geom_angle_atom_site_label_1
_geom_angle_atom_site_label_2
_geom_angle_atom_site_label_3
_geom_angle
N5 Cu1 N6 79.4(3)
N5 Cu1 N4 79.2(3)
N6 Cu1 N4 157.3(3)
N5 Cu1 Br5 160.6(3)
N6 Cu1 Br5 98.6(3)
N4 Cu1 Br5 99.0(2)
N5 Cu1 Br3 94.3(3)
N6 Cu1 Br3 98.5(3)
N4 Cu1 Br3 90.7(2)
Br5 Cu1 Br3 105.04(7)
N2 Cu2 N1 80.2(3)
N2 Cu2 N3 78.4(3)
N1 Cu2 N3 156.9(3)
N2 Cu2 Br6 160.6(3)
N1 Cu2 Br6 97.5(2)
N3 Cu2 Br6 99.6(2)
N2 Cu2 Br4 89.9(2)
N1 Cu2 Br4 99.4(3)
N3 Cu2 Br4 89.5(2)
Br6 Cu2 Br4 109.38(7)
C76 P1 C74 107.4(5)
C76 P1 C92 109.4(5)
C74 P1 C92 109.8(5)
C76 P1 C81 109.5(5)
C74 P1 C81 111.0(5)
C92 P1 C81 109.8(6)
C36 P2 C47 110.4(6)
C36 P2 C41 108.2(5)
C47 P2 C41 108.6(6)
C36 P2 C34 111.7(5)
C47 P2 C34 110.6(5)
C41 P2 C34 107.1(5)
C22 N2 C18 123.3(8)
C22 N2 Cu2 118.7(7)
C18 N2 Cu2 117.6(7)
C29 C28 C30 119.2(9)
C29 C28 C20 119.1(9)
C30 C28 C20 121.5(10)
C69 C68 C70 119.5(9)
C69 C68 C60 120.2(9)
C70 C68 C60 120.3(9)
C67 N6 C63 117.2(10)
C67 N6 Cu1 127.8(8)
C63 N6 Cu1 115.0(7)
C53 N4 C57 119.8(9)
C53 N4 Cu1 126.1(7)
C57 N4 Cu1 114.1(6)
C13 N1 C17 117.4(9)
C13 N1 Cu2 128.7(7)
C17 N1 Cu2 113.9(7)
C58 N5 C62 120.3(8)
C58 N5 Cu1 120.4(7)
C62 N5 Cu1 119.3(7)
C23 C24 C25 120.3(10)
C23 C24 H24 119.8
C25 C24 H24 119.8
N1 C17 C16 122.7(9)
N1 C17 C18 115.1(9)
C16 C17 C18 122.2(10)
C72 C70 C68 120.8(10)
C72 C70 H70 119.6
C68 C70 H70 119.6
C73 C72 C70 120.8(9)
C73 C72 H72 119.6
C70 C72 H72 119.6
C73 C74 P1 115.4(7)
C73 C74 H74A 108.4
P1 C74 H74A 108.4
C73 C74 H74B 108.4
P1 C74 H74B 108.4
H74A C74 H74B 107.5
C55 C56 C57 119.0(10)
C55 C56 H56 120.5
C57 C56 H56 120.5
C27 N3 C23 120.8(9)
C27 N3 Cu2 125.3(7)
C23 N3 Cu2 113.9(7)
C19 C20 C21 116.8(9)
C19 C20 C28 120.5(10)
C21 C20 C28 122.7(9)
N6 C63 C64 122.8(10)
N6 C63 C62 113.0(9)
C64 C63 C62 124.2(10)
C58 C59 C60 119.8(10)
C58 C59 H59 120.1
C60 C59 H59 120.1
N2 C22 C21 118.0(9)
N2 C22 C23 113.8(8)
C21 C22 C23 128.1(9)
C62 C61 C60 118.8(9)
C62 C61 H61 120.6
C60 C61 H61 120.6
C26 C25 C24 118.9(10)
C26 C25 H25 120.6
C24 C25 H25 120.6
C32 C33 C31 119.3(10)
C32 C33 C34 122.3(9)
C31 C33 C34 118.4(10)
N5 C62 C61 121.1(10)
N5 C62 C63 112.8(9)
C61 C62 C63 126.1(10)
C32 C30 C28 119.8(10)
C32 C30 H30 120.1
C28 C30 H30 120.1
C72 C73 C71 118.5(9)
C72 C73 C74 120.9(9)
C71 C73 C74 120.5(9)
C25 C26 C27 118.6(11)
C25 C26 H26 120.7
C27 C26 H26 120.7
C69 C71 C73 121.2(9)
C69 C71 H71 119.4
C73 C71 H71 119.4
N5 C58 C59 121.8(9)
N5 C58 C57 111.9(9)
C59 C58 C57 126.4(10)
C86 C81 C82 120.3(11)
C86 C81 P1 120.6(9)
C82 C81 P1 119.0(10)
C91 C92 C87 119.2(11)
C91 C92 P1 120.9(10)
C87 C92 P1 119.9(9)
C33 C32 C30 121.8(10)
C33 C32 H32 119.1
C30 C32 H32 119.1
C59 C60 C61 118.1(9)
C59 C60 C68 122.8(9)
C61 C60 C68 119.1(9)
C18 C19 C20 120.6(10)
C18 C19 H19 119.7
C20 C19 H19 119.7
C75 C76 C77 116.2(11)
C75 C76 P1 118.8(9)
C77 C76 P1 124.9(9)
C63 C64 C65 118.4(11)
C63 C64 H64 120.8
C65 C64 H64 120.8
C54 C55 C56 119.2(10)
C54 C55 H55 120.4
C56 C55 H55 120.4
N2 C18 C19 119.6(9)
N2 C18 C17 112.3(9)
C19 C18 C17 128.0(10)
C33 C31 C29 119.7(11)
C33 C31 H31 120.2
C29 C31 H31 120.2
C33 C34 P2 113.3(7)
C33 C34 H34A 108.9
P2 C34 H34A 108.9
C33 C34 H34B 108.9
P2 C34 H34B 108.9
H34A C34 H34B 107.7
N1 C13 C14 123.6(11)
N1 C13 H13 118.2
C14 C13 H13 118.2
N3 C23 C24 119.7(10)
N3 C23 C22 114.5(8)
C24 C23 C22 125.8(10)
C68 C69 C71 119.1(9)
C68 C69 H69 120.4
C71 C69 H69 120.4
C28 C29 C31 120.1(10)
C28 C29 H29 120.0
C31 C29 H29 120.0
C76 C75 C80 122.1(12)
C76 C75 H75 119.0
C80 C75 H75 118.9
C15 C16 C17 118.7(10)
C15 C16 H16 120.6
C17 C16 H16 120.6
N3 C27 C26 121.7(10)
N3 C27 H27 119.1
C26 C27 H27 119.1
C37 C36 C35 115.5(14)
C37 C36 P2 121.7(11)
C35 C36 P2 122.5(11)
C22 C21 C20 121.6(10)
C22 C21 H21 119.2
C20 C21 H21 119.2
C55 C54 C53 120.6(10)
C55 C54 H54 119.7
C53 C54 H54 119.7
C46 C45 C41 119.4(12)
C46 C45 H45 120.3
C41 C45 H45 120.3
C13 C14 C15 120.8(11)
C13 C14 H14 119.6
C15 C14 H14 119.6
N6 C67 C66 123.2(12)
N6 C67 H67 118.4
C66 C67 H67 118.4
C85 C86 C81 119.0(13)
C85 C86 H86 120.5
C81 C86 H86 120.5
N4 C57 C56 120.9(9)
N4 C57 C58 114.3(9)
C56 C57 C58 124.7(9)
C52 C47 C48 114.8(13)
C52 C47 P2 123.8(11)
C48 C47 P2 121.4(11)
C64 C65 C66 120.6(11)
C64 C65 H65 119.7
C66 C65 H65 119.7
C51 C52 C47 120.4(15)
C51 C52 H52 119.8
C47 C52 H52 119.8
C88 C87 C92 120.1(13)
C88 C87 H87 119.9
C92 C87 H87 119.9
C43 C44 C46 120.9(13)
C43 C44 H44 119.5
C46 C44 H44 119.5
C41 C42 C43 119.4(12)
C41 C42 H42 120.3
C43 C42 H42 120.3
C76 C77 C78 120.7(12)
C76 C77 H77 119.6
C78 C77 H77 119.6
C78 C79 C80 120.7(14)
C78 C79 H79 119.6
C80 C79 H79 119.6
C90 C89 C88 122.5(15)
C90 C89 H89 118.7
C88 C89 H89 118.7
C81 C82 C83 119.2(13)
C81 C82 H82 120.4
C83 C82 H82 120.4
C44 C43 C42 118.7(14)
C44 C43 H43 120.6
C42 C43 H43 120.6
C92 C91 C90 119.1(13)
C92 C91 H91 120.4
C90 C91 H91 120.4
C45 C41 C42 121.2(10)
C45 C41 P2 118.4(10)
C42 C41 P2 120.4(9)
C67 C66 C65 117.8(12)
C67 C66 H66 121.1
C65 C66 H66 121.1
C45 C46 C44 120.4(12)
C45 C46 H46 119.8
C44 C46 H46 119.8
C79 C80 C75 118.5(13)
C79 C80 H80 120.7
C75 C80 H80 120.7
N4 C53 C54 120.4(11)
N4 C53 H53 119.8
C54 C53 H53 119.8
C79 C78 C77 121.5(14)
C79 C78 H78 119.3
C77 C78 H78 119.3
C14 C15 C16 116.8(11)
C14 C15 H15 121.6
C16 C15 H15 121.6
C86 C85 C84 121.9(14)
C86 C85 H85 119.0
C84 C85 H85 119.0
C49 C48 C47 120.9(16)
C49 C48 H48 119.6
C47 C48 H48 119.6
C83 C84 C85 120.2(14)
C83 C84 H84 119.9
C85 C84 H84 119.9
C36 C37 C38 124.3(16)
C36 C37 H37 117.8
C38 C37 H37 117.8
C39 C40 C35 116.1(18)
C39 C40 H40 121.9
C35 C40 H40 121.9
C89 C88 C87 119.9(15)
C89 C88 H88 120.0
C87 C88 H88 120.0
C84 C83 C82 119.3(15)
C84 C83 H83 120.4
C82 C83 H83 120.4
C36 C35 C40 122.3(17)
C36 C35 H35 118.8
C40 C35 H35 118.8
C89 C90 C91 119.0(15)
C89 C90 H90 120.5
C91 C90 H90 120.5
C38 C39 C40 122.2(19)
C38 C39 H39 118.9
C40 C39 H39 118.9
C52 C51 C50 127.6(19)
C52 C51 H51 116.2
C50 C51 H51 116.2
C50 C49 C48 121.9(19)
C50 C49 H49 119.1
C48 C49 H49 119.1
C39 C38 C37 119.2(19)
C39 C38 H38 120.4
C37 C38 H38 120.4
C49 C50 C51 114.2(19)
C49 C50 H50 122.9
C51 C50 H50 122.9

loop_
_geom_bond_atom_site_label_1
_geom_bond_atom_site_label_2
_geom_bond_distance
Cu1 N5 1.931(8)
Cu1 N6 2.040(9)
Cu1 N4 2.049(8)
Cu1 Br5 2.320(2)
Cu1 Br3 2.6718(19)
Cu2 N2 1.949(8)
Cu2 N1 2.026(9)
Cu2 N3 2.065(8)
Cu2 Br6 2.306(2)
Cu2 Br4 2.7494(19)
P1 C76 1.775(11)
P1 C74 1.796(10)
P1 C92 1.800(11)
P1 C81 1.814(11)
P2 C36 1.758(13)
P2 C47 1.784(13)
P2 C41 1.789(11)
P2 C34 1.804(10)
N2 C22 1.319(12)
N2 C18 1.340(12)
C28 C29 1.370(14)
C28 C30 1.402(14)
C28 C20 1.494(13)
C68 C69 1.390(13)
C68 C70 1.402(13)
C68 C60 1.484(13)
N6 C67 1.359(13)
N6 C63 1.363(13)
N4 C53 1.323(12)
N4 C57 1.355(12)
N1 C13 1.311(12)
N1 C17 1.335(12)
N5 C58 1.335(12)
N5 C62 1.355(12)
C24 C23 1.359(14)
C24 C25 1.393(14)
C24 H24 0.9300
C17 C16 1.410(14)
C17 C18 1.483(13)
C70 C72 1.387(13)
C70 H70 0.9300
C72 C73 1.371(13)
C72 H72 0.9300
C74 C73 1.495(13)
C74 H74A 0.9700
C74 H74B 0.9700
C56 C55 1.362(13)
C56 C57 1.404(14)
C56 H56 0.9300
N3 C27 1.331(12)
N3 C23 1.335(12)
C20 C19 1.383(13)
C20 C21 1.392(14)
C63 C64 1.364(14)
C63 C62 1.480(14)
C59 C58 1.367(13)
C59 C60 1.396(13)
C59 H59 0.9300
C22 C21 1.390(13)
C22 C23 1.451(13)
C61 C62 1.382(14)
C61 C60 1.414(14)
C61 H61 0.9300
C25 C26 1.360(14)
C25 H25 0.9300
C33 C32 1.361(14)
C33 C31 1.387(14)
C33 C34 1.513(13)
C30 C32 1.376(13)
C30 H30 0.9300
C73 C71 1.417(13)
C26 C27 1.374(15)
C26 H26 0.9300
C71 C69 1.397(13)
C71 H71 0.9300
C58 C57 1.483(13)
C81 C86 1.372(16)
C81 C82 1.375(15)
C92 C91 1.380(16)
C92 C87 1.395(16)
C32 H32 0.9300
C19 C18 1.375(14)
C19 H19 0.9300
C76 C75 1.370(15)
C76 C77 1.372(15)
C64 C65 1.373(15)
C64 H64 0.9300
C55 C54 1.356(15)
C55 H55 0.9300
C31 C29 1.418(14)
C31 H31 0.9300
C34 H34A 0.9700
C34 H34B 0.9700
C13 C14 1.363(15)
C13 H13 0.9300
C69 H69 0.9300
C29 H29 0.9300
C75 C80 1.430(17)
C75 H75 0.9300
C16 C15 1.381(14)
C16 H16 0.9300
C27 H27 0.9300
C36 C37 1.326(18)
C36 C35 1.362(19)
C21 H21 0.9300
C54 C53 1.402(16)
C54 H54 0.9300
C45 C46 1.380(16)
C45 C41 1.393(15)
C45 H45 0.9300
C14 C15 1.378(15)
C14 H14 0.9300
C67 C66 1.364(16)
C67 H67 0.9300
C86 C85 1.362(17)
C86 H86 0.9300
C47 C52 1.363(16)
C47 C48 1.422(18)
C65 C66 1.390(16)
C65 H65 0.9300
C52 C51 1.33(2)
C52 H52 0.9300
C87 C88 1.368(17)
C87 H87 0.9300
C44 C43 1.398(18)
C44 C46 1.402(19)
C44 H44 0.9300
C42 C41 1.405(16)
C42 C43 1.412(16)
C42 H42 0.9300
C77 C78 1.410(17)
C77 H77 0.9300
C79 C78 1.310(18)
C79 C80 1.341(19)
C79 H79 0.9300
C89 C90 1.33(2)
C89 C88 1.36(2)
C89 H89 0.9300
C82 C83 1.442(17)
C82 H82 0.9300
C43 H43 0.9300
C91 C90 1.431(18)
C91 H91 0.9300
C66 H66 0.9300
C46 H46 0.9300
C80 H80 0.9300
C53 H53 0.9300
C78 H78 0.9300
C15 H15 0.9300
C85 C84 1.38(2)
C85 H85 0.9300
C48 C49 1.41(2)
C48 H48 0.9300
C84 C83 1.32(2)
C84 H84 0.9300
C37 C38 1.42(2)
C37 H37 0.9300
C40 C39 1.38(2)
C40 C35 1.45(2)
C40 H40 0.9300
C88 H88 0.9300
C83 H83 0.9300
C35 H35 0.9300
C90 H90 0.9300
C39 C38 1.28(2)
C39 H39 0.9300
C51 C50 1.36(2)
C51 H51 0.9300
C49 C50 1.33(2)
C49 H49 0.9300
C38 H38 0.9300
C50 H50 0.9300

loop_
_geom_torsion_atom_site_label_1
_geom_torsion_atom_site_label_2
_geom_torsion_atom_site_label_3
_geom_torsion_atom_site_label_4
_geom_torsion
N1 Cu2 N2 C22 -178.2(8)
N3 Cu2 N2 C22 -7.2(8)
Br6 Cu2 N2 C22 -93.4(10)
Br4 Cu2 N2 C22 82.3(8)
N1 Cu2 N2 C18 8.3(7)
N3 Cu2 N2 C18 179.3(8)
Br6 Cu2 N2 C18 93.1(10)
Br4 Cu2 N2 C18 -91.2(7)
N5 Cu1 N6 C67 -175.8(11)
N4 Cu1 N6 C67 -155.7(10)
Br5 Cu1 N6 C67 -15.4(11)
Br3 Cu1 N6 C67 91.3(10)
N5 Cu1 N6 C63 5.7(8)
N4 Cu1 N6 C63 25.8(14)
Br5 Cu1 N6 C63 166.2(7)
Br3 Cu1 N6 C63 -87.1(8)
N5 Cu1 N4 C53 179.4(10)
N6 Cu1 N4 C53 159.3(10)
Br5 Cu1 N4 C53 19.0(9)
Br3 Cu1 N4 C53 -86.3(9)
N5 Cu1 N4 C57 -3.4(7)
N6 Cu1 N4 C57 -23.5(14)
Br5 Cu1 N4 C57 -163.8(7)
Br3 Cu1 N4 C57 90.9(7)
N2 Cu2 N1 C13 177.8(10)
N3 Cu2 N1 C13 154.9(10)
Br6 Cu2 N1 C13 17.3(10)
Br4 Cu2 N1 C13 -93.9(10)
N2 Cu2 N1 C17 -4.3(7)
N3 Cu2 N1 C17 -27.3(13)
Br6 Cu2 N1 C17 -164.9(7)
Br4 Cu2 N1 C17 84.0(7)
N6 Cu1 N5 C58 176.5(9)
N4 Cu1 N5 C58 4.2(8)
Br5 Cu1 N5 C58 90.7(11)
Br3 Cu1 N5 C58 -85.7(8)
N6 Cu1 N5 C62 -6.1(8)
N4 Cu1 N5 C62 -178.3(8)
Br5 Cu1 N5 C62 -91.8(10)
Br3 Cu1 N5 C62 91.8(7)
C13 N1 C17 C16 -1.8(16)
Cu2 N1 C17 C16 -179.9(8)
C13 N1 C17 C18 178.3(10)
Cu2 N1 C17 C18 0.2(11)
C69 C68 C70 C72 -0.8(16)
C60 C68 C70 C72 178.7(9)
C68 C70 C72 C73 1.5(16)
C76 P1 C74 C73 47.6(9)
C92 P1 C74 C73 166.4(7)
C81 P1 C74 C73 -72.0(9)
N2 Cu2 N3 C27 -178.7(10)
N1 Cu2 N3 C27 -155.6(9)
Br6 Cu2 N3 C27 -18.3(9)
Br4 Cu2 N3 C27 91.2(9)
N2 Cu2 N3 C23 4.0(7)
N1 Cu2 N3 C23 27.1(13)
Br6 Cu2 N3 C23 164.4(7)
Br4 Cu2 N3 C23 -86.0(7)
C29 C28 C20 C19 23.4(15)
C30 C28 C20 C19 -153.0(11)
C29 C28 C20 C21 -159.3(11)
C30 C28 C20 C21 24.4(16)
C67 N6 C63 C64 -3.3(17)
Cu1 N6 C63 C64 175.4(9)
C67 N6 C63 C62 176.8(10)
Cu1 N6 C63 C62 -4.5(12)
C18 N2 C22 C21 0.7(15)
Cu2 N2 C22 C21 -172.4(7)
C18 N2 C22 C23 -178.0(9)
Cu2 N2 C22 C23 8.9(12)
C23 C24 C25 C26 0.0(17)
C58 N5 C62 C61 3.5(15)
Cu1 N5 C62 C61 -174.0(8)
C58 N5 C62 C63 -177.2(10)
Cu1 N5 C62 C63 5.3(12)
C60 C61 C62 N5 -3.5(16)
C60 C61 C62 C63 177.3(10)
N6 C63 C62 N5 -0.2(13)
C64 C63 C62 N5 179.9(11)
N6 C63 C62 C61 179.1(10)
C64 C63 C62 C61 -0.8(18)
C29 C28 C30 C32 -0.8(16)
C20 C28 C30 C32 175.6(10)
C70 C72 C73 C71 -2.4(16)
C70 C72 C73 C74 179.9(9)
P1 C74 C73 C72 -90.0(11)
P1 C74 C73 C71 92.3(10)
C24 C25 C26 C27 0.9(17)
C72 C73 C71 C69 2.7(16)
C74 C73 C71 C69 -179.6(9)
C62 N5 C58 C59 -2.9(15)
Cu1 N5 C58 C59 174.5(8)
C62 N5 C58 C57 178.4(9)
Cu1 N5 C58 C57 -4.1(12)
C60 C59 C58 N5 2.5(15)
C60 C59 C58 C57 -179.0(10)
C76 P1 C81 C86 122.7(10)
C74 P1 C81 C86 -118.9(11)
C92 P1 C81 C86 2.6(12)
C76 P1 C81 C82 -60.7(11)
C74 P1 C81 C82 57.7(10)
C92 P1 C81 C82 179.3(9)
C76 P1 C92 C91 127.5(10)
C74 P1 C92 C91 9.8(11)
C81 P1 C92 C91 -112.4(10)
C76 P1 C92 C87 -54.2(11)
C74 P1 C92 C87 -171.8(9)
C81 P1 C92 C87 65.9(11)
C31 C33 C32 C30 -2.0(17)
C34 C33 C32 C30 -179.8(10)
C28 C30 C32 C33 2.4(17)
C58 C59 C60 C61 -2.6(15)
C58 C59 C60 C68 177.9(10)
C62 C61 C60 C59 3.0(15)
C62 C61 C60 C68 -177.4(9)
C69 C68 C60 C59 -26.4(15)
C70 C68 C60 C59 154.0(10)
C69 C68 C60 C61 154.0(10)
C70 C68 C60 C61 -25.5(15)
C21 C20 C19 C18 3.4(16)
C28 C20 C19 C18 -179.1(10)
C74 P1 C76 C75 59.5(10)
C92 P1 C76 C75 -59.6(11)
C81 P1 C76 C75 -179.9(9)
C74 P1 C76 C77 -115.9(10)
C92 P1 C76 C77 125.0(10)
C81 P1 C76 C77 4.7(12)
N6 C63 C64 C65 2.4(18)
C62 C63 C64 C65 -177.7(12)
C57 C56 C55 C54 -2.5(17)
C22 N2 C18 C19 0.9(16)
Cu2 N2 C18 C19 174.1(8)
C22 N2 C18 C17 176.6(9)
Cu2 N2 C18 C17 -10.2(11)
C20 C19 C18 N2 -3.0(16)
C20 C19 C18 C17 -177.9(10)
N1 C17 C18 N2 6.3(13)
C16 C17 C18 N2 -173.6(10)
N1 C17 C18 C19 -178.5(10)
C16 C17 C18 C19 1.6(17)
C32 C33 C31 C29 0.0(16)
C34 C33 C31 C29 177.9(10)
C32 C33 C34 P2 -82.7(12)
C31 C33 C34 P2 99.4(10)
C36 P2 C34 C33 -61.1(9)
C47 P2 C34 C33 62.3(9)
C41 P2 C34 C33 -179.4(8)
C17 N1 C13 C14 2.9(17)
Cu2 N1 C13 C14 -179.3(9)
C27 N3 C23 C24 1.6(15)
Cu2 N3 C23 C24 179.0(8)
C27 N3 C23 C22 -178.1(10)
Cu2 N3 C23 C22 -0.7(11)
C25 C24 C23 N3 -1.3(16)
C25 C24 C23 C22 178.4(10)
N2 C22 C23 N3 -5.0(13)
C21 C22 C23 N3 176.5(10)
N2 C22 C23 C24 175.3(10)
C21 C22 C23 C24 -3.3(18)
C70 C68 C69 C71 1.1(16)
C60 C68 C69 C71 -178.4(9)
C73 C71 C69 C68 -2.1(16)
C30 C28 C29 C31 -1.2(16)
C20 C28 C29 C31 -177.6(10)
C33 C31 C29 C28 1.6(17)
C77 C76 C75 C80 2.2(18)
P1 C76 C75 C80 -173.6(10)
N1 C17 C16 C15 0.2(17)
C18 C17 C16 C15 -179.9(10)
C23 N3 C27 C26 -0.7(17)
Cu2 N3 C27 C26 -177.8(9)
C25 C26 C27 N3 -0.5(18)
C47 P2 C36 C37 -166.0(11)
C41 P2 C36 C37 75.3(13)
C34 P2 C36 C37 -42.4(13)
C47 P2 C36 C35 21.2(13)
C41 P2 C36 C35 -97.6(12)
C34 P2 C36 C35 144.7(11)
N2 C22 C21 C20 -0.2(16)
C23 C22 C21 C20 178.3(10)
C19 C20 C21 C22 -1.8(16)
C28 C20 C21 C22 -179.3(9)
C56 C55 C54 C53 3.1(18)
N1 C13 C14 C15 -3(2)
C63 N6 C67 C66 1.6(19)
Cu1 N6 C67 C66 -176.9(10)
C82 C81 C86 C85 2(2)
P1 C81 C86 C85 178.4(11)
C53 N4 C57 C56 1.8(16)
Cu1 N4 C57 C56 -175.6(8)
C53 N4 C57 C58 179.6(9)
Cu1 N4 C57 C58 2.2(11)
C55 C56 C57 N4 0.0(17)
C55 C56 C57 C58 -177.5(10)
N5 C58 C57 N4 1.0(13)
C59 C58 C57 N4 -177.6(10)
N5 C58 C57 C56 178.7(10)
C59 C58 C57 C56 0.1(17)
C36 P2 C47 C52 -132.8(12)
C41 P2 C47 C52 -14.3(14)
C34 P2 C47 C52 103.1(12)
C36 P2 C47 C48 50.9(12)
C41 P2 C47 C48 169.5(11)
C34 P2 C47 C48 -73.2(12)
C63 C64 C65 C66 0(2)
C48 C47 C52 C51 -1(2)
P2 C47 C52 C51 -177.4(13)
C91 C92 C87 C88 -2.1(19)
P1 C92 C87 C88 179.5(10)
C75 C76 C77 C78 0.2(18)
P1 C76 C77 C78 175.7(10)
C86 C81 C82 C83 -1.0(18)
P1 C81 C82 C83 -177.7(10)
C46 C44 C43 C42 -2(2)
C41 C42 C43 C44 1(2)
C87 C92 C91 C90 0.8(19)
P1 C92 C91 C90 179.2(10)
C46 C45 C41 C42 -1.0(18)
C46 C45 C41 P2 179.8(9)
C43 C42 C41 C45 0.3(19)
C43 C42 C41 P2 179.5(10)
C36 P2 C41 C45 61.2(11)
C47 P2 C41 C45 -58.7(11)
C34 P2 C41 C45 -178.2(9)
C36 P2 C41 C42 -118.0(11)
C47 P2 C41 C42 122.1(11)
C34 P2 C41 C42 2.6(12)
N6 C67 C66 C65 1(2)
C64 C65 C66 C67 -2(2)
C41 C45 C46 C44 0(2)
C43 C44 C46 C45 1(2)
C78 C79 C80 C75 -4(2)
C76 C75 C80 C79 0(2)
C57 N4 C53 C54 -1.2(16)
Cu1 N4 C53 C54 175.9(9)
C55 C54 C53 N4 -1.3(19)
C80 C79 C78 C77 6(3)
C76 C77 C78 C79 -5(2)
C13 C14 C15 C16 0.8(18)
C17 C16 C15 C14 0.3(17)
C81 C86 C85 C84 -2(2)
C52 C47 C48 C49 -1(2)
P2 C47 C48 C49 175.9(12)
C86 C85 C84 C83 2(3)
C35 C36 C37 C38 -4(2)
P2 C36 C37 C38 -177.4(13)
C90 C89 C88 C87 -3(3)
C92 C87 C88 C89 3(2)
C85 C84 C83 C82 -2(2)
C81 C82 C83 C84 1(2)
C37 C36 C35 C40 6(2)
P2 C36 C35 C40 179.0(12)
C39 C40 C35 C36 -6(2)
C88 C89 C90 C91 1(3)
C92 C91 C90 C89 0(2)
C35 C40 C39 C38 5(3)
C47 C52 C51 C50 -1(3)
C47 C48 C49 C50 4(3)
C40 C39 C38 C37 -3(3)
C36 C37 C38 C39 3(3)
C48 C49 C50 C51 -6(3)
C52 C51 C50 C49 4(3)
